data_4022110
loop_
_publ_author_name
'Manab Chakravarty'
'K. C. Kumara Swamy'

_publ_section_title
;
 Palladium-Catalyzed Coupling of Allenylphosphonates, Phenylallenes,
 and Allenyl Esters: Remarkable Salt Effect and Routes to Novel
 Benzofurans and Isocoumarins
;
_journal_name_full 'Journal of Organic Chemistry'
_journal_page_first 9128
_journal_page_last 9138
_journal_paper_doi 10.1021/jo061525y
_journal_volume 71
_journal_year 2006
_chemical_formula_sum 'C15 H19 O4 P'
_chemical_formula_weight 294.27
_chemical_name_systematic
; 
 ? 
;
_space_group_IT_number 19
_symmetry_cell_setting orthorhombic
_symmetry_space_group_name_Hall 'P 2ac 2ab'
_symmetry_space_group_name_H-M 'P 21 21 21'
_atom_sites_solution_hydrogens geom
_atom_sites_solution_primary direct
_atom_sites_solution_secondary difmap
_audit_creation_method SHELXL-97
_cell_angle_alpha 90.00
_cell_angle_beta 90.00
_cell_angle_gamma 90.00
_cell_formula_units_Z 4
_cell_length_a 8.253(3)
_cell_length_b 9.570(3)
_cell_length_c 18.751(6)
_cell_measurement_temperature 273(2)
_cell_volume 1481.1(9)
_computing_cell_refinement 'Bruker SMART'
_computing_data_collection 'Bruker SMART'
_computing_data_reduction 'Bruker SAINT'
_computing_molecular_graphics 'Bruker SHELXTL'
_computing_publication_material 'Bruker SHELXTL'
_computing_structure_refinement 'SHELXL-97 (Sheldrick, 1997)'
_computing_structure_solution 'SHELXS-97 (Sheldrick, 1990)'
_diffrn_ambient_temperature 273(2)
_diffrn_measured_fraction_theta_full 1.000
_diffrn_measured_fraction_theta_max 1.000
_diffrn_measurement_device_type 'CCD area detector'
_diffrn_measurement_method 'phi and omega scans'
_diffrn_radiation_monochromator graphite
_diffrn_radiation_source 'fine-focus sealed tube'
_diffrn_radiation_type MoK\a
_diffrn_radiation_wavelength 0.71073
_diffrn_reflns_av_R_equivalents 0.0247
_diffrn_reflns_av_sigmaI/netI 0.0325
_diffrn_reflns_limit_h_max 9
_diffrn_reflns_limit_h_min -8
_diffrn_reflns_limit_k_max 11
_diffrn_reflns_limit_k_min -11
_diffrn_reflns_limit_l_max 19
_diffrn_reflns_limit_l_min -22
_diffrn_reflns_number 6257
_diffrn_reflns_theta_full 25.00
_diffrn_reflns_theta_max 25.00
_diffrn_reflns_theta_min 2.17
_exptl_absorpt_coefficient_mu 0.196
_exptl_absorpt_correction_T_max 0.9769
_exptl_absorpt_correction_T_min 0.9259
_exptl_absorpt_correction_type 'empirical sadabs'
_exptl_crystal_colour colorless
_exptl_crystal_density_diffrn 1.320
_exptl_crystal_density_method 'not measured'
_exptl_crystal_description block
_exptl_crystal_F_000 624
_exptl_crystal_size_max 0.40
_exptl_crystal_size_mid 0.34
_exptl_crystal_size_min 0.12
_refine_diff_density_max 0.206
_refine_diff_density_min -0.182
_refine_diff_density_rms 0.040
_refine_ls_abs_structure_details 'Flack H D (1983), Acta Cryst. A39, 876-881'
_refine_ls_abs_structure_Flack 0.10(14)
_refine_ls_extinction_method none
_refine_ls_goodness_of_fit_ref 1.060
_refine_ls_hydrogen_treatment none
_refine_ls_matrix_type full
_refine_ls_number_parameters 184
_refine_ls_number_reflns 2577
_refine_ls_number_restraints 0
_refine_ls_restrained_S_all 1.060
_refine_ls_R_factor_all 0.0497
_refine_ls_R_factor_gt 0.0424
_refine_ls_shift/su_max 0.001
_refine_ls_shift/su_mean 0.000
_refine_ls_structure_factor_coef Fsqd
_refine_ls_weighting_details 'calc w=1/[\s^2^(Fo^2^)+(0.0437P)^2^+0.2366P] where P=(Fo^2^+2Fc^2^)/3'
_refine_ls_weighting_scheme calc
_refine_ls_wR_factor_gt 0.0904
_refine_ls_wR_factor_ref 0.0933
_reflns_number_gt 2263
_reflns_number_total 2577
_reflns_threshold_expression >2sigma(I)
_cod_data_source_file jo061525ysi20060722_122107_08.cif
_cod_database_code 4022110

loop_
_symmetry_equiv_pos_as_xyz
'x, y, z'
'-x+1/2, -y, z+1/2'
'-x, y+1/2, -z+1/2'
'x+1/2, -y+1/2, -z'

loop_
_atom_site_label
_atom_site_type_symbol
_atom_site_fract_x
_atom_site_fract_y
_atom_site_fract_z
_atom_site_U_iso_or_equiv
_atom_site_adp_type
_atom_site_occupancy
_atom_site_symmetry_multiplicity
_atom_site_calc_flag
_atom_site_refinement_flags
P P 0.33907(8) 0.50654(8) 0.83740(3) 0.04501(19) Uani 1 1 d .
O1 O 0.3924(2) 0.6507(2) 0.80436(9) 0.0499(5) Uani 1 1 d .
O2 O 0.4869(2) 0.40525(18) 0.82642(10) 0.0497(5) Uani 1 1 d .
O3 O 0.1930(3) 0.4510(2) 0.80457(11) 0.0671(6) Uani 1 1 d .
O4 O 0.2638(2) 0.6263(2) 1.03700(9) 0.0503(5) Uani 1 1 d .
C1 C 0.5567(3) 0.6984(3) 0.81624(15) 0.0490(7) Uani 1 1 d .
H1A H 0.5713 0.7186 0.8665 0.059 Uiso 1 1 calc R
H1B H 0.5743 0.7843 0.7899 0.059 Uiso 1 1 calc R
C2 C 0.6811(3) 0.5911(3) 0.79320(14) 0.0468(7) Uani 1 1 d .
C3 C 0.6506(3) 0.4574(3) 0.83524(15) 0.0555(7) Uani 1 1 d .
H3A H 0.7265 0.3863 0.8197 0.067 Uiso 1 1 calc R
H3B H 0.6702 0.4752 0.8854 0.067 Uiso 1 1 calc R
C4 C 0.6686(4) 0.5627(3) 0.71355(14) 0.0611(8) Uani 1 1 d .
H4A H 0.7451 0.4917 0.7004 0.092 Uiso 1 1 calc R
H4B H 0.6917 0.6469 0.6877 0.092 Uiso 1 1 calc R
H4C H 0.5609 0.5317 0.7023 0.092 Uiso 1 1 calc R
C5 C 0.8491(4) 0.6462(4) 0.81161(17) 0.0727(9) Uani 1 1 d .
H5A H 0.8558 0.6630 0.8620 0.109 Uiso 1 1 calc R
H5B H 0.8682 0.7319 0.7864 0.109 Uiso 1 1 calc R
H5C H 0.9292 0.5785 0.7981 0.109 Uiso 1 1 calc R
C6 C 0.3269(3) 0.5317(2) 0.93121(12) 0.0401(6) Uani 1 1 d .
C7 C 0.2614(3) 0.6438(3) 0.96430(14) 0.0433(6) Uani 1 1 d .
C8 C 0.1917(4) 0.7789(3) 0.94043(16) 0.0546(7) Uani 1 1 d .
H8A H 0.0844 0.7889 0.9608 0.066 Uiso 1 1 calc R
H8B H 0.1800 0.7769 0.8890 0.066 Uiso 1 1 calc R
C9 C 0.2922(4) 0.9048(3) 0.96082(16) 0.0643(9) Uani 1 1 d .
H9A H 0.3085 0.9055 1.0115 0.096 Uiso 1 1 calc R
H9B H 0.2366 0.9885 0.9467 0.096 Uiso 1 1 calc R
H9C H 0.3952 0.9003 0.9372 0.096 Uiso 1 1 calc R
C10 C 0.3345(3) 0.4980(3) 1.04995(13) 0.0460(6) Uani 1 1 d .
C11 C 0.3648(4) 0.4418(3) 1.11627(15) 0.0586(8) Uani 1 1 d .
H11 H 0.3359 0.4875 1.1581 0.070 Uiso 1 1 calc R
C12 C 0.4403(4) 0.3138(4) 1.11657(18) 0.0655(9) Uani 1 1 d .
H12 H 0.4643 0.2720 1.1601 0.079 Uiso 1 1 calc R
C13 C 0.4818(4) 0.2454(3) 1.05440(18) 0.0627(8) Uani 1 1 d .
H13 H 0.5324 0.1587 1.0570 0.075 Uiso 1 1 calc R
C14 C 0.4497(4) 0.3031(3) 0.98882(17) 0.0553(8) Uani 1 1 d .
H14 H 0.4765 0.2560 0.9471 0.066 Uiso 1 1 calc R
C15 C 0.3758(3) 0.4343(3) 0.98648(13) 0.0421(6) Uani 1 1 d .

loop_
_atom_site_aniso_label
_atom_site_aniso_U_11
_atom_site_aniso_U_22
_atom_site_aniso_U_33
_atom_site_aniso_U_23
_atom_site_aniso_U_13
_atom_site_aniso_U_12
P 0.0481(4) 0.0493(4) 0.0376(3) -0.0027(3) -0.0051(3) 0.0035(4)
O1 0.0511(12) 0.0547(12) 0.0441(10) 0.0070(9) 0.0007(8) 0.0114(9)
O2 0.0590(12) 0.0435(10) 0.0466(11) -0.0020(9) 0.0005(9) 0.0048(9)
O3 0.0599(12) 0.0832(15) 0.0583(12) -0.0102(11) -0.0127(10) -0.0059(11)
O4 0.0521(12) 0.0574(12) 0.0414(11) -0.0032(9) 0.0059(8) 0.0039(10)
C1 0.0588(19) 0.0465(16) 0.0418(16) 0.0023(12) 0.0032(13) -0.0007(14)
C2 0.0453(16) 0.0545(16) 0.0406(14) -0.0001(12) 0.0042(12) 0.0062(14)
C3 0.0542(17) 0.0622(18) 0.0501(15) 0.0011(14) -0.0011(15) 0.0196(14)
C4 0.074(2) 0.0689(19) 0.0406(15) -0.0065(13) 0.0117(14) 0.0064(18)
C5 0.055(2) 0.095(3) 0.067(2) -0.0058(19) 0.0035(17) -0.0070(19)
C6 0.0347(13) 0.0479(15) 0.0377(13) 0.0020(11) 0.0003(11) 0.0001(12)
C7 0.0371(15) 0.0522(16) 0.0407(15) 0.0003(13) -0.0005(11) -0.0010(13)
C8 0.0516(18) 0.0583(17) 0.0539(17) -0.0014(14) 0.0022(14) 0.0141(15)
C9 0.086(2) 0.0513(17) 0.0558(19) 0.0034(15) 0.0050(16) 0.0100(17)
C10 0.0423(14) 0.0499(15) 0.0458(14) 0.0058(14) -0.0004(11) -0.0062(16)
C11 0.0606(19) 0.073(2) 0.0418(15) 0.0070(15) 0.0018(14) -0.0170(17)
C12 0.065(2) 0.072(2) 0.059(2) 0.0286(19) -0.0157(16) -0.0220(18)
C13 0.063(2) 0.0515(18) 0.073(2) 0.0195(18) -0.0084(17) -0.0014(15)
C14 0.0551(18) 0.0504(18) 0.0604(19) 0.0063(15) -0.0058(15) 0.0026(14)
C15 0.0374(15) 0.0451(15) 0.0438(15) 0.0050(12) 0.0000(11) -0.0047(12)

loop_
_atom_type_symbol
_atom_type_description
_atom_type_scat_dispersion_real
_atom_type_scat_dispersion_imag
_atom_type_scat_source
C C 0.0033 0.0016 'International Tables Vol C Tables 4.2.6.8 and 6.1.1.4'
H H 0.0000 0.0000 'International Tables Vol C Tables 4.2.6.8 and 6.1.1.4'
O O 0.0106 0.0060 'International Tables Vol C Tables 4.2.6.8 and 6.1.1.4'
P P 0.1023 0.0942 'International Tables Vol C Tables 4.2.6.8 and 6.1.1.4'

loop_
_geom_angle_atom_site_label_1
_geom_angle_atom_site_label_2
_geom_angle_atom_site_label_3
_geom_angle
O3 P O2 111.24(11)
O3 P O1 112.66(12)
O2 P O1 105.78(10)
O3 P C6 114.94(12)
O2 P C6 104.87(11)
O1 P C6 106.64(11)
C1 O1 P 118.49(16)
C3 O2 P 119.74(16)
C7 O4 C10 106.8(2)
O1 C1 C2 112.2(2)
O1 C1 H1A 109.2
C2 C1 H1A 109.2
O1 C1 H1B 109.2
C2 C1 H1B 109.2
H1A C1 H1B 107.9
C1 C2 C4 110.8(2)
C1 C2 C5 108.5(2)
C4 C2 C5 110.3(2)
C1 C2 C3 108.0(2)
C4 C2 C3 110.3(2)
C5 C2 C3 108.9(2)
O2 C3 C2 112.6(2)
O2 C3 H3A 109.1
C2 C3 H3A 109.1
O2 C3 H3B 109.1
C2 C3 H3B 109.1
H3A C3 H3B 107.8
C2 C4 H4A 109.5
C2 C4 H4B 109.5
H4A C4 H4B 109.5
C2 C4 H4C 109.5
H4A C4 H4C 109.5
H4B C4 H4C 109.5
C2 C5 H5A 109.5
C2 C5 H5B 109.5
H5A C5 H5B 109.5
C2 C5 H5C 109.5
H5A C5 H5C 109.5
H5B C5 H5C 109.5
C7 C6 C15 107.1(2)
C7 C6 P 125.72(19)
C15 C6 P 127.14(18)
C6 C7 O4 110.6(2)
C6 C7 C8 135.0(2)
O4 C7 C8 114.3(2)
C7 C8 C9 113.9(2)
C7 C8 H8A 108.8
C9 C8 H8A 108.8
C7 C8 H8B 108.8
C9 C8 H8B 108.8
H8A C8 H8B 107.7
C8 C9 H9A 109.5
C8 C9 H9B 109.5
H9A C9 H9B 109.5
C8 C9 H9C 109.5
H9A C9 H9C 109.5
H9B C9 H9C 109.5
C11 C10 C15 124.1(3)
C11 C10 O4 125.6(3)
C15 C10 O4 110.2(2)
C12 C11 C10 115.7(3)
C12 C11 H11 122.1
C10 C11 H11 122.1
C11 C12 C13 122.1(3)
C11 C12 H12 118.9
C13 C12 H12 118.9
C14 C13 C12 121.2(3)
C14 C13 H13 119.4
C12 C13 H13 119.4
C13 C14 C15 118.3(3)
C13 C14 H14 120.9
C15 C14 H14 120.9
C10 C15 C14 118.6(2)
C10 C15 C6 105.3(2)
C14 C15 C6 136.2(2)

loop_
_geom_bond_atom_site_label_1
_geom_bond_atom_site_label_2
_geom_bond_distance
P O3 1.454(2)
P O2 1.5718(19)
P O1 1.575(2)
P C6 1.778(2)
O1 C1 1.449(3)
O2 C3 1.450(3)
O4 C7 1.374(3)
O4 C10 1.381(3)
C1 C2 1.515(4)
C1 H1A 0.9700
C1 H1B 0.9700
C2 C4 1.522(4)
C2 C5 1.523(4)
C2 C3 1.524(4)
C3 H3A 0.9700
C3 H3B 0.9700
C4 H4A 0.9600
C4 H4B 0.9600
C4 H4C 0.9600
C5 H5A 0.9600
C5 H5B 0.9600
C5 H5C 0.9600
C6 C7 1.352(3)
C6 C15 1.451(3)
C7 C8 1.484(4)
C8 C9 1.512(4)
C8 H8A 0.9700
C8 H8B 0.9700
C9 H9A 0.9600
C9 H9B 0.9600
C9 H9C 0.9600
C10 C11 1.378(4)
C10 C15 1.380(4)
C11 C12 1.374(5)
C11 H11 0.9300
C12 C13 1.380(5)
C12 H12 0.9300
C13 C14 1.374(4)
C13 H13 0.9300
C14 C15 1.396(4)
C14 H14 0.9300

loop_
_cod_related_entry_id
_cod_related_entry_database
_cod_related_entry_code
1 ChemSpider 21154137
